data_2218150
loop_
_publ_author_name
'Kawasaki, Takeshi'
'Kitazawa, Takafumi'

_publ_section_title
;
 Aquadioxidobis(pentane-2,4-dionato)uranium(VI) pyrazine solvate
;
_journal_coeditor_code HK2447
_journal_issue 5
_journal_name_full 'Acta Crystallographica Section E'
_journal_page_first m673
_journal_page_last m674
_journal_paper_doi 10.1107/S1600536808009021
_journal_volume 64
_journal_year 2008
_chemical_formula_iupac '[U (C5 H7 O2)2 O2 (H2 O)], C4 H4 N2'
_chemical_formula_moiety 'C10 H16 O7 U, C4 H4 N2'
_chemical_formula_sum 'C14 H20 N2 O7 U'
_chemical_formula_weight 566.35
_chemical_name_systematic
;
Aquadioxidobis(pentane-2,4-dionato)uranium(VI) pyrazine solvate
;
_space_group_IT_number 2
_symmetry_cell_setting triclinic
_symmetry_space_group_name_Hall '-P 1'
_symmetry_space_group_name_H-M 'P -1'
_atom_sites_solution_hydrogens geom
_atom_sites_solution_primary direct
_atom_sites_solution_secondary difmap
_audit_creation_method SHELXL-97
_cell_angle_alpha 88.162(7)
_cell_angle_beta 82.111(6)
_cell_angle_gamma 86.130(6)
_cell_formula_units_Z 2
_cell_length_a 8.186(3)
_cell_length_b 8.398(3)
_cell_length_c 13.663(4)
_cell_measurement_reflns_used 2961
_cell_measurement_temperature 299
_cell_measurement_theta_max 28.1905
_cell_measurement_theta_min 2.4315
_cell_volume 928.0(5)
_computing_cell_refinement 'SAINT (Bruker, 2001)'
_computing_data_collection 'SMART (Bruker, 2001)'
_computing_data_reduction 'SAINT (Bruker, 2001)'
_computing_molecular_graphics
;
SHELXTL (Sheldrick, 2008) and CrystalMaker (CrystalMaker, 2007)
;
_computing_publication_material 'SHELXTL (Sheldrick, 2008)'
_computing_structure_refinement 'SHELXL97 (Sheldrick, 2008)'
_computing_structure_solution 'SHELXS97 (Sheldrick, 2008)'
_diffrn_ambient_temperature 299
_diffrn_detector_area_resol_mean 8.366
_diffrn_measured_fraction_theta_full 0.981
_diffrn_measured_fraction_theta_max 0.981
_diffrn_measurement_device_type 'Bruker CCD area-detector'
_diffrn_measurement_method '\f and \w'
_diffrn_radiation_monochromator graphite
_diffrn_radiation_source 'fine-focus sealed tube'
_diffrn_radiation_type MoK\a
_diffrn_radiation_wavelength 0.71073
_diffrn_reflns_av_R_equivalents 0.0241
_diffrn_reflns_av_sigmaI/netI 0.0389
_diffrn_reflns_limit_h_max 10
_diffrn_reflns_limit_h_min -10
_diffrn_reflns_limit_k_max 9
_diffrn_reflns_limit_k_min -11
_diffrn_reflns_limit_l_max 11
_diffrn_reflns_limit_l_min -18
_diffrn_reflns_number 6928
_diffrn_reflns_theta_full 28.31
_diffrn_reflns_theta_max 28.31
_diffrn_reflns_theta_min 1.51
_exptl_absorpt_coefficient_mu 8.780
_exptl_absorpt_correction_T_max 0.5899
_exptl_absorpt_correction_T_min 0.2358
_exptl_absorpt_correction_type multi-scan
_exptl_absorpt_process_details '(SADABS; Sheldrick, 1996)'
_exptl_crystal_colour orange
_exptl_crystal_density_diffrn 2.027
_exptl_crystal_density_method 'not measured'
_exptl_crystal_description plate
_exptl_crystal_F_000 532
_exptl_crystal_size_max 0.22
_exptl_crystal_size_mid 0.14
_exptl_crystal_size_min 0.06
_refine_diff_density_max 1.632
_refine_diff_density_min -1.270
_refine_ls_extinction_method none
_refine_ls_goodness_of_fit_ref 1.036
_refine_ls_hydrogen_treatment mixed
_refine_ls_matrix_type full
_refine_ls_number_parameters 229
_refine_ls_number_reflns 4526
_refine_ls_number_restraints 2
_refine_ls_restrained_S_all 1.035
_refine_ls_R_factor_all 0.0404
_refine_ls_R_factor_gt 0.0311
_refine_ls_shift/su_max 0.001
_refine_ls_shift/su_mean 0.000
_refine_ls_structure_factor_coef Fsqd
_refine_ls_weighting_details 'calc w=1/[\s^2^(Fo^2^)+(0.0402P)^2^+0.5065P] where P=(Fo^2^+2Fc^2^)/3'
_refine_ls_weighting_scheme calc
_refine_ls_wR_factor_gt 0.0732
_refine_ls_wR_factor_ref 0.0778
_reflns_number_gt 3841
_reflns_number_total 4526
_reflns_threshold_expression I>2\s(I)
_cod_data_source_file hk2447.cif
_cod_data_source_block I
_cod_database_code 2218150
_cod_database_fobs_code 2218150

loop_
_symmetry_equiv_pos_as_xyz
'x, y, z'
'-x, -y, -z'

loop_
_atom_site_type_symbol
_atom_site_label
_atom_site_fract_x
_atom_site_fract_y
_atom_site_fract_z
_atom_site_U_iso_or_equiv
_atom_site_adp_type
_atom_site_calc_flag
_atom_site_refinement_flags
_atom_site_occupancy
U U1 0.259453(17) 0.495967(19) 0.247346(9) 0.03890(8) Uani d . 1
O O1 0.3817(5) 0.4969(5) 0.1293(3) 0.0596(10) Uani d . 1
O O2 0.1377(5) 0.4988(5) 0.3652(3) 0.0546(9) Uani d . 1
O O3 0.0299(5) 0.5981(5) 0.1735(3) 0.0700(11) Uani d . 1
O O4 0.1164(4) 0.2826(4) 0.2022(3) 0.0573(9) Uani d . 1
O O5 0.4908(5) 0.5598(5) 0.3208(3) 0.0688(11) Uani d . 1
O O6 0.4016(4) 0.2596(4) 0.2952(2) 0.0549(8) Uani d . 1
O O7 0.2572(4) 0.7828(4) 0.2495(2) 0.0501(8) Uani d D 1
N N1 0.4115(6) 0.9337(6) 0.0839(3) 0.0577(12) Uani d . 1
N N2 0.0840(6) 0.9322(6) 0.4142(3) 0.0557(11) Uani d . 1
C C1 -0.2101(7) 0.6668(8) 0.0993(5) 0.0789(19) Uani d . 1
H H1A -0.2914 0.7004 0.1534 0.118 Uiso calc R 1
H H1B -0.2637 0.6207 0.0497 0.118 Uiso calc R 1
H H1C -0.1531 0.7573 0.0713 0.118 Uiso calc R 1
C C2 -0.0877(7) 0.5442(8) 0.1361(4) 0.0565(14) Uani d . 1
C C3 -0.1090(8) 0.3840(8) 0.1297(5) 0.0764(19) Uani d . 1
H H3 -0.1992 0.3558 0.1010 0.092 Uiso calc R 1
C C4 -0.0086(6) 0.2633(7) 0.1619(4) 0.0547(12) Uani d . 1
C C5 -0.0468(9) 0.0931(8) 0.1488(6) 0.088(2) Uani d . 1
H H5A 0.0435 0.0399 0.1075 0.133 Uiso calc R 1
H H5B -0.1456 0.0915 0.1184 0.133 Uiso calc R 1
H H5C -0.0625 0.0393 0.2121 0.133 Uiso calc R 1
C C6 0.7166(7) 0.5944(8) 0.4048(4) 0.0721(17) Uani d . 1
H H6A 0.8071 0.6143 0.3543 0.108 Uiso calc R 1
H H6B 0.7580 0.5415 0.4605 0.108 Uiso calc R 1
H H6C 0.6591 0.6939 0.4249 0.108 Uiso calc R 1
C C7 0.5996(6) 0.4899(8) 0.3648(4) 0.0541(14) Uani d . 1
C C8 0.6166(8) 0.3245(9) 0.3785(5) 0.0744(18) Uani d . 1
H H8 0.6979 0.2833 0.4152 0.089 Uiso calc R 1
C C9 0.5220(6) 0.2191(7) 0.3416(4) 0.0547(12) Uani d . 1
C C10 0.5580(9) 0.0434(8) 0.3557(5) 0.086(2) Uani d . 1
H H10A 0.4673 -0.0008 0.3974 0.128 Uiso calc R 1
H H10B 0.6569 0.0252 0.3860 0.128 Uiso calc R 1
H H10C 0.5730 -0.0068 0.2927 0.128 Uiso calc R 1
C C11 0.4593(7) 0.8497(7) 0.0033(4) 0.0535(13) Uani d . 1
H H11 0.4348 0.7432 0.0030 0.064 Uiso calc R 1
C C12 0.4551(8) 1.0829(8) 0.0803(4) 0.0614(15) Uani d . 1
H H12 0.4272 1.1446 0.1362 0.074 Uiso calc R 1
C C13 0.0714(7) 1.0896(7) 0.4270(4) 0.0569(14) Uani d . 1
H H13 0.1206 1.1556 0.3771 0.068 Uiso calc R 1
C C14 0.0118(7) 0.8421(7) 0.4888(4) 0.0527(12) Uani d . 1
H H14 0.0181 0.7317 0.4833 0.063 Uiso calc R 1
H H22 0.202(6) 0.846(5) 0.291(3) 0.069(18) Uiso d D 1
H H21 0.284(6) 0.845(5) 0.200(3) 0.062(16) Uiso d D 1

loop_
_atom_site_aniso_label
_atom_site_aniso_U_11
_atom_site_aniso_U_22
_atom_site_aniso_U_33
_atom_site_aniso_U_12
_atom_site_aniso_U_13
_atom_site_aniso_U_23
U1 0.04099(10) 0.04129(13) 0.03434(9) -0.00227(7) -0.00502(6) -0.00051(7)
O1 0.069(2) 0.061(3) 0.0440(18) -0.0096(19) 0.0121(16) -0.0057(17)
O2 0.058(2) 0.056(2) 0.0461(17) -0.0055(18) 0.0052(15) 0.0023(17)
O3 0.077(3) 0.050(3) 0.091(3) -0.004(2) -0.043(2) 0.007(2)
O4 0.060(2) 0.052(2) 0.064(2) -0.0073(17) -0.0236(16) 0.0040(18)
O5 0.058(2) 0.059(3) 0.097(3) -0.0040(19) -0.036(2) 0.000(2)
O6 0.0554(19) 0.053(2) 0.0590(19) 0.0022(17) -0.0185(15) -0.0024(17)
O7 0.058(2) 0.046(2) 0.0426(17) 0.0002(17) 0.0050(15) -0.0020(16)
N1 0.065(3) 0.054(3) 0.048(2) 0.004(2) 0.0087(19) 0.007(2)
N2 0.064(3) 0.050(3) 0.047(2) -0.004(2) 0.0117(19) -0.004(2)
C1 0.067(4) 0.082(5) 0.091(4) 0.008(3) -0.031(3) 0.015(4)
C2 0.050(3) 0.071(4) 0.049(3) 0.002(3) -0.016(2) 0.007(3)
C3 0.067(4) 0.067(5) 0.104(5) -0.012(3) -0.043(3) 0.009(4)
C4 0.055(3) 0.056(3) 0.056(3) -0.014(2) -0.013(2) 0.002(2)
C5 0.087(4) 0.060(4) 0.129(6) -0.018(4) -0.047(4) -0.003(4)
C6 0.052(3) 0.097(5) 0.072(3) -0.011(3) -0.020(3) -0.013(3)
C7 0.040(2) 0.080(4) 0.043(2) -0.002(3) -0.0084(18) -0.007(3)
C8 0.065(3) 0.073(5) 0.091(4) 0.008(3) -0.036(3) 0.004(4)
C9 0.044(2) 0.062(4) 0.056(3) 0.011(2) -0.006(2) 0.000(2)
C10 0.090(5) 0.065(4) 0.105(5) 0.016(4) -0.036(4) 0.001(4)
C11 0.067(3) 0.043(3) 0.048(3) 0.000(2) -0.002(2) -0.001(2)
C12 0.087(4) 0.055(4) 0.037(2) 0.005(3) 0.006(2) -0.007(2)
C13 0.064(3) 0.055(4) 0.048(3) -0.013(3) 0.008(2) 0.007(2)
C14 0.062(3) 0.039(3) 0.055(3) -0.004(2) 0.001(2) -0.001(2)

loop_
_atom_type_symbol
_atom_type_description
_atom_type_scat_dispersion_real
_atom_type_scat_dispersion_imag
_atom_type_scat_source
C C 0.0033 0.0016 'International Tables Vol C Tables 4.2.6.8 and 6.1.1.4'
H H 0.0000 0.0000 'International Tables Vol C Tables 4.2.6.8 and 6.1.1.4'
N N 0.0061 0.0033 'International Tables Vol C Tables 4.2.6.8 and 6.1.1.4'
O O 0.0106 0.0060 'International Tables Vol C Tables 4.2.6.8 and 6.1.1.4'
U U -9.6767 9.6646 'International Tables Vol C Tables 4.2.6.8 and 6.1.1.4'

loop_
_geom_angle_atom_site_label_1
_geom_angle_atom_site_label_2
_geom_angle_atom_site_label_3
_geom_angle_site_symmetry_1
_geom_angle_site_symmetry_3
_geom_angle
_geom_angle_publ_flag
O1 U1 O2 . . 178.98(14) yes
O1 U1 O3 . . 89.43(18) yes
O1 U1 O4 . . 90.62(17) yes
O1 U1 O5 . . 89.85(18) yes
O1 U1 O6 . . 91.40(17) yes
O1 U1 O7 . . 90.01(16) yes
O2 U1 O3 . . 90.37(17) yes
O2 U1 O4 . . 90.26(16) yes
O2 U1 O5 . . 89.75(17) yes
O2 U1 O6 . . 89.35(16) yes
O2 U1 O7 . . 88.97(15) yes
O3 U1 O4 . . 70.89(13) yes
O3 U1 O5 . . 145.58(15) yes
O3 U1 O6 . . 143.98(14) yes
O3 U1 O7 . . 72.72(13) yes
O4 U1 O5 . . 143.53(13) yes
O4 U1 O6 . . 73.10(12) yes
O4 U1 O7 . . 143.59(13) yes
O5 U1 O6 . . 70.43(13) yes
O5 U1 O7 . . 72.87(13) yes
O6 U1 O7 . . 143.27(13) yes
C2 O3 U1 . . 137.8(4) ?
C4 O4 U1 . . 137.9(4) ?
C7 O5 U1 . . 138.5(4) ?
C9 O6 U1 . . 138.2(4) ?
U1 O7 H22 . . 129(4) ?
U1 O7 H21 . . 127(4) ?
H22 O7 H21 . . 102(5) ?
C12 N1 C11 . . 116.2(4) ?
C13 N2 C14 . . 116.4(5) ?
C2 C1 H1A . . 109.5 ?
C2 C1 H1B . . 109.5 ?
H1A C1 H1B . . 109.5 ?
C2 C1 H1C . . 109.5 ?
H1A C1 H1C . . 109.5 ?
H1B C1 H1C . . 109.5 ?
O3 C2 C3 . . 123.5(5) ?
O3 C2 C1 . . 116.3(6) ?
C3 C2 C1 . . 120.2(5) ?
C4 C3 C2 . . 125.3(5) ?
C4 C3 H3 . . 117.3 ?
C2 C3 H3 . . 117.3 ?
O4 C4 C3 . . 124.6(5) ?
O4 C4 C5 . . 116.1(5) ?
C3 C4 C5 . . 119.3(5) ?
C4 C5 H5A . . 109.5 ?
C4 C5 H5B . . 109.5 ?
H5A C5 H5B . . 109.5 ?
C4 C5 H5C . . 109.5 ?
H5A C5 H5C . . 109.5 ?
H5B C5 H5C . . 109.5 ?
C7 C6 H6A . . 109.5 ?
C7 C6 H6B . . 109.5 ?
H6A C6 H6B . . 109.5 ?
C7 C6 H6C . . 109.5 ?
H6A C6 H6C . . 109.5 ?
H6B C6 H6C . . 109.5 ?
O5 C7 C8 . . 123.7(5) ?
O5 C7 C6 . . 116.4(6) ?
C8 C7 C6 . . 119.9(5) ?
C9 C8 C7 . . 124.5(5) ?
C9 C8 H8 . . 117.7 ?
C7 C8 H8 . . 117.7 ?
O6 C9 C8 . . 124.2(5) ?
O6 C9 C10 . . 116.0(5) ?
C8 C9 C10 . . 119.9(5) ?
C9 C10 H10A . . 109.5 ?
C9 C10 H10B . . 109.5 ?
H10A C10 H10B . . 109.5 ?
C9 C10 H10C . . 109.5 ?
H10A C10 H10C . . 109.5 ?
H10B C10 H10C . . 109.5 ?
N1 C11 C12 . 2_675 121.4(5) ?
N1 C11 H11 . . 119.3 ?
C12 C11 H11 2_675 . 119.3 ?
N1 C12 C11 . 2_675 122.4(5) ?
N1 C12 H12 . . 118.8 ?
C11 C12 H12 2_675 . 118.8 ?
N2 C13 C14 . 2_576 122.5(5) ?
N2 C13 H13 . . 118.8 ?
C14 C13 H13 2_576 . 118.8 ?
N2 C14 C13 . 2_576 121.1(5) ?
N2 C14 H14 . . 119.5 ?
C13 C14 H14 2_576 . 119.5 ?

loop_
_geom_bond_atom_site_label_1
_geom_bond_atom_site_label_2
_geom_bond_site_symmetry_2
_geom_bond_distance
_geom_bond_publ_flag
U1 O1 . 1.777(3) yes
U1 O2 . 1.774(3) yes
U1 O3 . 2.352(4) yes
U1 O4 . 2.348(4) yes
U1 O5 . 2.361(4) yes
U1 O6 . 2.353(3) yes
U1 O7 . 2.409(4) yes
O3 C2 . 1.265(6) ?
O4 C4 . 1.249(6) ?
O5 C7 . 1.246(6) ?
O6 C9 . 1.266(6) ?
O7 H21 . 0.86(4) ?
O7 H22 . 0.85(4) ?
N1 C11 . 1.326(7) ?
N1 C12 . 1.323(8) ?
N2 C13 . 1.334(8) ?
N2 C14 . 1.344(6) ?
C1 C2 . 1.511(8) ?
C1 H1A . 0.9600 ?
C1 H1B . 0.9600 ?
C1 H1C . 0.9600 ?
C2 C3 . 1.376(9) ?
C3 C4 . 1.361(8) ?
C3 H3 . 0.9300 ?
C4 C5 . 1.505(8) ?
C5 H5A . 0.9600 ?
C5 H5B . 0.9600 ?
C5 H5C . 0.9600 ?
C6 C7 . 1.507(8) ?
C6 H6A . 0.9600 ?
C6 H6B . 0.9600 ?
C6 H6C . 0.9600 ?
C7 C8 . 1.396(9) ?
C8 C9 . 1.366(8) ?
C8 H8 . 0.9300 ?
C9 C10 . 1.496(8) ?
C10 H10A . 0.9600 ?
C10 H10B . 0.9600 ?
C10 H10C . 0.9600 ?
C11 C12 2_675 1.381(7) ?
C11 H11 . 0.9300 ?
C12 C11 2_675 1.381(7) ?
C12 H12 . 0.9300 ?
C13 C14 2_576 1.375(8) ?
C13 H13 . 0.9300 ?
C14 C13 2_576 1.375(8) ?
C14 H14 . 0.9300 ?

loop_
_geom_hbond_atom_site_label_D
_geom_hbond_atom_site_label_H
_geom_hbond_atom_site_label_A
_geom_hbond_distance_DH
_geom_hbond_distance_HA
_geom_hbond_distance_DA
_geom_hbond_angle_DHA
O7 H21 N1 0.86(4) 1.94(2) 2.752(5) 160(5)
O7 H22 N2 0.85(4) 1.96(2) 2.778(6) 161(5)
